data_7027455
loop_
_publ_author_name
'Scott, Sonya M.'
'Gordon, Keith C.'
'Burrell, Anthony K.'

_publ_section_title
;
 Structure, spectroscopic and electrochemical properties of novel
 binuclear ruthenium(II) copper(I) complexes with polypyridyl bridging
 ligands&#x200A;&#x2020;
;
_journal_issue 16
_journal_name_full 'Journal of the Chemical Society, Dalton Transactions'
_journal_page_first 2669
_journal_paper_doi 10.1039/a902934f
_journal_year 1999
_chemical_formula_sum 'C77 H64 B3 Cl2 Cu F12 N8 O P2 Ru'
_chemical_formula_weight 1675.24
_chemical_name_common 6.(BF4)37H2O7CH2Cl2
_chemical_name_systematic
; 
 ? 
;
_space_group_IT_number 2
_symmetry_cell_setting triclinic
_symmetry_space_group_name_Hall '-P 1'
_symmetry_space_group_name_H-M 'P -1'
_atom_sites_solution_hydrogens geom
_atom_sites_solution_primary direct
_atom_sites_solution_secondary difmap
_audit_creation_method SHELXL
_cell_angle_alpha 102.48(4)
_cell_angle_beta 90.68(3)
_cell_angle_gamma 112.34(3)
_cell_formula_units_Z 2
_cell_length_a 11.676(6)
_cell_length_b 12.804(5)
_cell_length_c 27.340(12)
_cell_measurement_reflns_used 25
_cell_measurement_temperature 293(2)
_cell_measurement_theta_max 14
_cell_measurement_theta_min 9
_cell_volume 3671(3)
_computing_cell_refinement 'NONIUS CAD4/PC'
_computing_data_collection 'NONIUS CAD4/PC'
_computing_data_reduction 'XCAD-4B (Harms, 1994)'
_computing_molecular_graphics 'XPMA (Zsolnai, 1994)'
_computing_publication_material 'SHELXL-97 (Sheldrick, 1997)'
_computing_structure_refinement 'SHELXL-97 (Sheldrick, 1997)'
_computing_structure_solution 'SHELXS-97 (Sheldrick, 1990)'
_diffrn_ambient_temperature 293(2)
_diffrn_measurement_device 'ENRAF-NONIUS CAD-4 '
_diffrn_measurement_method '\w scans'
_diffrn_radiation_monochromator graphite
_diffrn_radiation_source 'fine-focus sealed tube'
_diffrn_radiation_type MoK\a
_diffrn_radiation_wavelength 0.71073
_diffrn_reflns_av_R_equivalents 0.0222
_diffrn_reflns_av_sigmaI/netI 0.0371
_diffrn_reflns_limit_h_max 10
_diffrn_reflns_limit_h_min 0
_diffrn_reflns_limit_k_max 11
_diffrn_reflns_limit_k_min -11
_diffrn_reflns_limit_l_max 26
_diffrn_reflns_limit_l_min -26
_diffrn_reflns_number 7224
_diffrn_reflns_theta_max 20.00
_diffrn_reflns_theta_min 1.53
_diffrn_standards_decay_% <2%
_diffrn_standards_interval_count 100
_diffrn_standards_number 3
_exptl_absorpt_coefficient_mu 0.695
_exptl_absorpt_correction_T_max 0.8510
_exptl_absorpt_correction_T_min 0.8401
_exptl_absorpt_correction_type 'empirical via \y scans'
_exptl_crystal_colour red
_exptl_crystal_density_diffrn 1.515
_exptl_crystal_density_meas ?
_exptl_crystal_description plate
_exptl_crystal_F_000 1700
_exptl_crystal_size_max .26
_exptl_crystal_size_mid .25
_exptl_crystal_size_min .24
_refine_diff_density_max 0.901
_refine_diff_density_min -0.785
_refine_diff_density_rms 0.084
_refine_ls_extinction_method none
_refine_ls_goodness_of_fit_all 1.029
_refine_ls_goodness_of_fit_obs 1.076
_refine_ls_matrix_type full
_refine_ls_number_parameters 991
_refine_ls_number_reflns 6766
_refine_ls_number_restraints 0
_refine_ls_restrained_S_all 1.040
_refine_ls_restrained_S_obs 1.076
_refine_ls_R_factor_all 0.0662
_refine_ls_R_factor_obs 0.0482
_refine_ls_shift/esd_max -0.123
_refine_ls_shift/esd_mean 0.003
_refine_ls_structure_factor_coef Fsqd
_refine_ls_weighting_details 'w=1/[\s^2^(Fo^2^)+(0.0866P)^2^+10.2018P] where P=(Fo^2^+2Fc^2^)/3'
_refine_ls_weighting_scheme calc
_refine_ls_wR_factor_all 0.1387
_refine_ls_wR_factor_obs 0.1265
_reflns_number_observed 5372
_reflns_number_total 6767
_reflns_observed_criterion >2sigma(I)
_cod_data_source_file 902934fsup1.cif
_cod_data_source_block k13
_cod_depositor_comments
;
The following automatic conversions were performed:

'_exptl_crystal_density_meas' value 'not measured' was changed to '?'
- the value is perceived as not measured.

Automatic conversion script
Id: cif_fix_values 3008 2015-01-20 13:52:24Z robertas 

The following automatic conversions were performed:

'_refine_ls_weighting_scheme' value 'calc
w=1/[\s^2^(Fo^2^)+(0.0866P)^2^+10.2018P] where P=(Fo^2^+2Fc^2^)/3'
was changed to 'calc'. New tag '_refine_ls_weighting_details' was
created. The value of the new tag was set to
'w=1/[\s^2^(Fo^2^)+(0.0866P)^2^+10.2018P] where P=(Fo^2^+2Fc^2^)/3'.

Automatic conversion script
Id: cif_fix_values 3143 2015-03-26 13:38:13Z robertas 
;
_cod_original_cell_volume 3671.2(29)
_cod_original_sg_symbol_H-M 'p - 1'
_cod_database_code 7027455

loop_
_symmetry_equiv_pos_as_xyz
'x, y, z'
'-x, -y, -z'

loop_
_atom_site_aniso_label
_atom_site_aniso_U_11
_atom_site_aniso_U_22
_atom_site_aniso_U_33
_atom_site_aniso_U_23
_atom_site_aniso_U_13
_atom_site_aniso_U_12
Cu 0.0344(6) 0.0265(5) 0.0273(5) 0.0042(4) 0.0011(4) 0.0163(4)
Ru 0.0197(4) 0.0207(4) 0.0205(4) 0.0054(3) 0.0036(2) 0.0063(3)
N1 0.027(4) 0.020(3) 0.019(3) 0.005(3) 0.003(3) 0.013(3)
N2 0.023(3) 0.024(4) 0.014(3) 0.003(3) 0.001(2) 0.007(3)
N3 0.020(4) 0.025(4) 0.031(3) 0.006(3) -0.001(3) 0.005(3)
N4 0.029(4) 0.038(4) 0.027(4) 0.008(3) 0.005(3) 0.016(3)
N5 0.019(3) 0.024(4) 0.017(3) 0.001(3) 0.007(2) 0.006(3)
N6 0.027(4) 0.022(3) 0.018(3) 0.003(3) -0.001(3) 0.007(3)
N7 0.023(3) 0.021(4) 0.028(4) 0.004(3) 0.008(3) 0.004(3)
N8 0.023(3) 0.023(4) 0.027(4) 0.006(3) 0.007(3) 0.006(3)
P1 0.0375(12) 0.0261(11) 0.0341(12) 0.0045(9) -0.0043(9) 0.0143(9)
P2 0.0468(13) 0.0298(11) 0.0289(11) 0.0074(9) 0.0060(9) 0.0228(10)
O 0.055(4) 0.068(4) 0.060(4) 0.022(3) 0.023(3) 0.027(3)
C1 0.026(5) 0.036(5) 0.044(5) 0.010(4) 0.006(4) 0.007(4)
C2 0.023(5) 0.031(5) 0.029(4) 0.010(4) 0.000(3) 0.008(4)
C3 0.018(4) 0.024(4) 0.023(4) 0.003(3) -0.001(3) 0.007(4)
C4 0.018(4) 0.022(4) 0.027(4) 0.008(3) -0.001(3) 0.006(4)
C5 0.027(4) 0.023(4) 0.014(4) 0.002(3) 0.005(3) 0.017(4)
C6 0.023(4) 0.033(5) 0.021(4) 0.013(4) 0.005(3) 0.016(4)
C7 0.024(5) 0.022(4) 0.025(4) 0.003(3) 0.002(3) 0.010(4)
C8 0.032(5) 0.020(4) 0.029(4) 0.002(3) 0.002(4) 0.008(4)
C9 0.022(5) 0.024(4) 0.035(4) 0.009(4) 0.001(4) 0.002(3)
C10 0.033(5) 0.030(5) 0.050(5) 0.003(4) -0.001(4) 0.004(4)
C11 0.017(4) 0.029(4) 0.031(5) 0.012(4) 0.001(3) 0.010(4)
C12 0.026(4) 0.022(4) 0.030(4) 0.006(3) 0.006(4) 0.010(4)
C13 0.023(4) 0.036(5) 0.032(5) 0.018(4) 0.010(3) 0.016(4)
C14 0.018(4) 0.029(4) 0.039(5) 0.014(4) -0.001(4) 0.004(3)
C15 0.017(4) 0.022(4) 0.029(4) 0.007(3) 0.000(3) 0.002(3)
C16 0.032(5) 0.029(4) 0.024(4) 0.013(4) 0.002(4) 0.011(4)
C17 0.030(5) 0.031(4) 0.030(4) 0.011(3) 0.002(4) 0.013(4)
C18 0.019(4) 0.055(5) 0.048(6) 0.014(4) 0.010(4) 0.018(4)
C19 0.042(6) 0.068(6) 0.044(6) 0.011(5) 0.018(4) 0.035(5)
C20 0.033(5) 0.047(5) 0.037(5) 0.004(4) 0.005(4) 0.022(4)
C101 0.027(4) 0.034(4) 0.021(4) 0.006(3) 0.009(3) 0.008(4)
C102 0.033(5) 0.038(5) 0.027(4) 0.000(4) 0.008(4) 0.013(4)
C103 0.029(5) 0.040(5) 0.031(5) 0.008(4) 0.012(4) 0.003(4)
C104 0.034(5) 0.028(4) 0.032(4) 0.012(4) 0.009(4) 0.008(4)
C105 0.026(5) 0.021(4) 0.019(4) 0.003(3) 0.001(3) 0.004(3)
C106 0.027(4) 0.022(4) 0.023(4) 0.002(3) 0.001(3) 0.008(4)
C107 0.029(5) 0.026(5) 0.032(4) 0.009(3) 0.001(3) 0.006(4)
C108 0.039(5) 0.029(5) 0.040(5) 0.016(4) 0.000(4) 0.012(4)
C109 0.037(5) 0.046(5) 0.034(5) 0.007(4) -0.001(4) 0.027(4)
C110 0.019(4) 0.039(5) 0.030(4) 0.009(4) 0.004(3) 0.013(4)
C201 0.021(4) 0.048(5) 0.022(5) 0.009(4) 0.005(3) 0.001(4)
C202 0.029(5) 0.056(6) 0.029(5) 0.004(4) 0.002(4) 0.003(4)
C203 0.035(5) 0.056(6) 0.028(5) -0.006(4) 0.008(4) -0.006(4)
C204 0.035(5) 0.034(5) 0.046(6) 0.000(4) 0.016(4) 0.004(4)
C205 0.024(4) 0.026(5) 0.025(5) -0.005(4) 0.006(3) 0.001(3)
C206 0.021(4) 0.017(4) 0.055(6) 0.017(4) 0.019(4) 0.006(3)
C207 0.034(5) 0.033(5) 0.057(6) 0.010(4) 0.012(4) 0.009(4)
C208 0.047(5) 0.032(5) 0.079(7) 0.018(5) 0.028(5) 0.026(4)
C209 0.043(5) 0.050(6) 0.055(6) 0.030(5) 0.009(4) 0.022(4)
C210 0.036(5) 0.029(5) 0.041(5) 0.011(4) 0.006(4) 0.016(4)
C111 0.025(5) 0.029(4) 0.063(6) 0.011(4) -0.004(4) 0.013(4)
C112 0.052(5) 0.039(5) 0.048(6) 0.009(4) -0.008(5) 0.018(4)
C113 0.081(8) 0.058(6) 0.033(5) 0.016(4) 0.013(5) 0.044(6)
C114 0.062(7) 0.047(5) 0.043(6) 0.024(5) 0.025(5) 0.032(5)
C115 0.058(6) 0.044(5) 0.056(6) 0.021(5) 0.005(5) 0.025(5)
C116 0.072(7) 0.045(5) 0.021(4) 0.014(4) 0.010(4) 0.037(5)
C121 0.040(5) 0.030(5) 0.040(5) 0.000(4) -0.008(4) 0.018(4)
C122 0.042(6) 0.035(5) 0.057(6) 0.007(4) -0.005(4) 0.011(4)
C123 0.045(6) 0.049(6) 0.077(7) 0.011(5) -0.009(5) 0.022(5)
C124 0.023(5) 0.057(6) 0.070(6) -0.002(5) -0.006(5) 0.014(5)
C125 0.036(6) 0.039(5) 0.053(5) -0.001(4) 0.006(4) 0.005(4)
C126 0.039(5) 0.034(5) 0.035(5) 0.007(4) 0.006(4) 0.015(4)
C131 0.023(4) 0.025(5) 0.035(4) 0.005(3) -0.002(4) 0.011(4)
C132 0.037(5) 0.035(5) 0.070(6) 0.013(4) 0.016(4) 0.020(4)
C133 0.040(5) 0.027(5) 0.082(7) 0.010(5) 0.018(5) 0.010(4)
C134 0.048(5) 0.032(5) 0.051(5) 0.005(4) 0.002(4) 0.021(5)
C135 0.042(5) 0.048(6) 0.052(5) 0.022(4) 0.016(4) 0.026(5)
C136 0.033(5) 0.027(5) 0.055(5) 0.014(4) 0.003(4) 0.007(4)
C211 0.028(4) 0.016(4) 0.034(5) 0.001(4) -0.015(4) 0.004(3)
C212 0.045(6) 0.052(5) 0.044(5) 0.014(5) 0.013(4) 0.024(5)
C213 0.032(5) 0.043(5) 0.056(6) 0.006(4) 0.001(4) 0.014(4)
C214 0.038(5) 0.047(5) 0.058(6) 0.013(5) 0.005(5) 0.014(4)
C215 0.036(5) 0.053(6) 0.050(6) 0.017(5) 0.007(4) 0.015(5)
C216 0.038(5) 0.042(5) 0.038(5) 0.011(4) -0.001(4) 0.013(4)
C221 0.037(5) 0.036(5) 0.032(4) 0.008(4) 0.001(4) 0.015(4)
C222 0.056(5) 0.034(5) 0.040(5) 0.010(4) 0.011(4) 0.021(4)
C223 0.056(6) 0.040(5) 0.043(5) -0.002(4) 0.006(4) 0.026(4)
C224 0.054(6) 0.056(6) 0.037(5) 0.013(5) 0.013(4) 0.024(5)
C225 0.060(6) 0.046(6) 0.037(5) 0.016(4) 0.015(4) 0.030(4)
C226 0.047(5) 0.028(4) 0.030(5) 0.009(4) 0.000(4) 0.016(4)
C231 0.026(4) 0.019(4) 0.032(5) 0.005(4) 0.005(3) 0.008(3)
C232 0.050(5) 0.042(5) 0.037(5) 0.014(4) 0.003(4) 0.027(4)
C233 0.051(5) 0.035(5) 0.035(5) 0.003(4) 0.001(4) 0.019(4)
C234 0.030(5) 0.048(5) 0.041(5) 0.013(4) -0.006(4) 0.013(4)
C235 0.041(5) 0.055(6) 0.072(7) 0.007(5) -0.008(5) 0.029(4)
C236 0.049(5) 0.031(5) 0.051(5) -0.003(4) -0.013(4) 0.019(4)
B1 0.022(6) 0.110(11) 0.043(7) 0.013(7) 0.002(6) 0.007(6)
F11 0.106(5) 0.093(5) 0.099(5) 0.049(4) 0.005(4) 0.013(4)
F12 0.050(4) 0.284(10) 0.061(4) 0.050(5) 0.026(3) 0.043(5)
F13 0.056(4) 0.160(6) 0.118(5) 0.101(5) 0.014(3) 0.027(4)
F14 0.078(4) 0.074(3) 0.045(3) 0.018(3) 0.003(3) 0.038(3)
B2 0.056(8) 0.031(7) 0.061(9) 0.018(6) 0.003(6) -0.001(6)
F21 0.063(4) 0.068(4) 0.125(5) 0.031(3) 0.029(3) 0.039(3)
F22 0.062(5) 0.059(6) 0.114(10) 0.025(6) 0.064(6) 0.036(4)
F23 0.058(5) 0.056(6) 0.119(9) -0.032(5) 0.035(5) -0.021(5)
F24 0.095(7) 0.075(5) 0.043(5) 0.006(4) -0.006(4) 0.044(5)
F222 0.775(173) 0.130(50) 0.089(36) -0.044(36) -0.066(79) 0.300(86)
F223 0.274(65) 0.542(109) 0.259(58) 0.323(73) -0.106(52) -0.300(77)
F224 0.074(15) 0.039(12) 0.060(15) 0.015(10) -0.003(12) 0.019(11)
B3 0.028(6) 0.028(5) 0.054(6) 0.006(5) 0.002(5) 0.010(5)
F31 0.073(4) 0.098(5) 0.122(5) -0.034(4) 0.062(4) -0.031(4)
F32 0.054(3) 0.048(3) 0.076(3) -0.007(3) 0.023(3) 0.021(2)
F33 0.048(3) 0.080(3) 0.054(3) 0.003(3) -0.012(3) 0.027(3)
F34 0.170(7) 0.112(5) 0.091(4) 0.005(4) -0.030(4) 0.107(5)
C300 0.048(5) 0.052(5) 0.045(5) 0.019(4) -0.005(4) 0.003(4)
Cl1 0.0430(12) 0.0396(12) 0.0414(12) 0.0119(9) 0.0025(9) 0.0110(9)
Cl2 0.0564(14) 0.0636(14) 0.0465(13) 0.0216(11) 0.0067(10) 0.0247(11)

loop_
_atom_site_label
_atom_site_type_symbol
_atom_site_fract_x
_atom_site_fract_y
_atom_site_fract_z
_atom_site_U_iso_or_equiv
_atom_site_thermal_displace_type
_atom_site_occupancy
_atom_site_calc_flag
_atom_site_refinement_flags
Cu Cu 0.65283(8) 0.36140(7) 0.15544(3) 0.0284(3) Uani 1 d .
Ru Ru 0.72024(5) 0.77823(4) 0.37228(2) 0.0207(2) Uani 1 d .
N1 N 0.6662(5) 0.6624(4) 0.3011(2) 0.0206(13) Uani 1 d .
N2 N 0.8666(5) 0.8490(5) 0.3324(2) 0.0213(13) Uani 1 d .
N3 N 0.6584(5) 0.4685(5) 0.2252(2) 0.0266(14) Uani 1 d .
N4 N 0.8446(5) 0.4712(5) 0.1706(2) 0.0298(14) Uani 1 d .
N5 N 0.5742(5) 0.6917(5) 0.4087(2) 0.0210(13) Uani 1 d .
N6 N 0.7744(5) 0.6526(4) 0.3883(2) 0.0236(14) Uani 1 d .
N7 N 0.7838(5) 0.8931(5) 0.4415(2) 0.0256(14) Uani 1 d .
N8 N 0.6667(5) 0.9091(5) 0.3641(2) 0.0253(14) Uani 1 d .
P1 P 0.5381(2) 0.4091(2) 0.10428(7) 0.0325(5) Uani 1 d .
P2 P 0.6464(2) 0.1801(2) 0.14883(7) 0.0327(5) Uani 1 d .
O O 1.1282(5) 0.6302(5) 0.4924(2) 0.059(2) Uani 1 d .
C1 C 0.2182(6) 0.4656(6) 0.3105(3) 0.037(2) Uani 1 d .
H1A H 0.2335(6) 0.5400(6) 0.3325(3) 0.044 Uiso 1 d R
H1B H 0.1565(6) 0.4498(6) 0.2834(3) 0.044 Uiso 1 d R
H1C H 0.1889(6) 0.4064(6) 0.3291(3) 0.044 Uiso 1 d R
C2 C 0.3364(6) 0.4666(6) 0.2896(2) 0.028(2) Uani 1 d .
C3 C 0.4435(6) 0.5645(6) 0.3040(2) 0.023(2) Uani 1 d .
H3A H 0.4421(6) 0.6321(6) 0.3270(2) 0.027 Uiso 1 d R
C4 C 0.5556(6) 0.5660(5) 0.2851(2) 0.022(2) Uani 1 d .
C5 C 0.7644(6) 0.6649(5) 0.2739(2) 0.020(2) Uani 1 d .
C6 C 0.7618(6) 0.5652(6) 0.2388(2) 0.023(2) Uani 1 d .
C7 C 0.5547(6) 0.4682(6) 0.2479(2) 0.024(2) Uani 1 d .
C8 C 0.4449(6) 0.3680(6) 0.2350(2) 0.028(2) Uani 1 d .
H8A H 0.4449(6) 0.3006(6) 0.2113(2) 0.034 Uiso 1 d R
C9 C 0.3378(6) 0.3644(6) 0.2553(3) 0.029(2) Uani 1 d .
C10 C 0.2217(7) 0.2553(6) 0.2413(3) 0.041(2) Uani 1 d .
H10J H 0.2390(7) 0.1962(6) 0.2183(3) 0.050 Uiso 1 d R
H10K H 0.1939(7) 0.2291(6) 0.2710(3) 0.050 Uiso 1 d R
H10L H 0.1580(7) 0.2708(6) 0.2255(3) 0.050 Uiso 1 d R
C11 C 0.8668(6) 0.7821(6) 0.2865(3) 0.025(2) Uani 1 d .
C12 C 0.9481(6) 0.8251(6) 0.2523(3) 0.026(2) Uani 1 d .
H12A H 0.9427(6) 0.7781(6) 0.2191(3) 0.032 Uiso 1 d R
C13 C 1.0360(6) 0.9362(6) 0.2670(3) 0.027(2) Uani 1 d .
H13A H 1.0953(6) 0.9675(6) 0.2445(3) 0.033 Uiso 1 d R
C14 C 1.0389(6) 1.0034(6) 0.3147(3) 0.029(2) Uani 1 d .
H14A H 1.1019(6) 1.0806(6) 0.3255(3) 0.035 Uiso 1 d R
C15 C 0.9522(6) 0.9600(6) 0.3463(3) 0.024(2) Uani 1 d .
H15A H 0.9522(6) 1.0084(6) 0.3785(3) 0.029 Uiso 1 d R
C16 C 0.8722(6) 0.5502(6) 0.2153(3) 0.027(2) Uani 1 d .
C17 C 0.9911(6) 0.6010(6) 0.2402(3) 0.030(2) Uani 1 d .
H17A H 1.0083(6) 0.6528(6) 0.2730(3) 0.036 Uiso 1 d R
C18 C 1.0855(7) 0.5750(7) 0.2164(3) 0.039(2) Uani 1 d .
H18A H 1.1688(7) 0.6091(7) 0.2328(3) 0.047 Uiso 1 d R
C19 C 1.0587(8) 0.4997(7) 0.1691(3) 0.048(2) Uani 1 d .
H19A H 1.1232(8) 0.4832(7) 0.1519(3) 0.057 Uiso 1 d R
C20 C 0.9377(7) 0.4493(7) 0.1476(3) 0.038(2) Uani 1 d .
H20G H 0.9185(7) 0.3966(7) 0.1150(3) 0.046 Uiso 1 d R
C101 C 0.4776(6) 0.7227(6) 0.4201(2) 0.029(2) Uani 1 d .
H10C H 0.4785(6) 0.7935(6) 0.4135(2) 0.034 Uiso 1 d R
C102 C 0.3776(7) 0.6551(6) 0.4411(2) 0.034(2) Uani 1 d .
H10H H 0.3105(7) 0.6794(6) 0.4495(2) 0.041 Uiso 1 d R
C103 C 0.3756(7) 0.5532(7) 0.4499(3) 0.037(2) Uani 1 d .
H10F H 0.3053(7) 0.5036(7) 0.4632(3) 0.044 Uiso 1 d R
C104 C 0.4750(7) 0.5223(6) 0.4394(2) 0.032(2) Uani 1 d .
H10I H 0.4754(7) 0.4521(6) 0.4463(2) 0.038 Uiso 1 d R
C105 C 0.5743(6) 0.5926(6) 0.4187(2) 0.024(2) Uani 1 d .
C106 C 0.6877(6) 0.5713(6) 0.4082(2) 0.025(2) Uani 1 d .
C107 C 0.7113(7) 0.4787(6) 0.4175(2) 0.030(2) Uani 1 d .
H10D H 0.6488(7) 0.4203(6) 0.4305(2) 0.037 Uiso 1 d R
C108 C 0.8219(7) 0.4694(6) 0.4086(3) 0.035(2) Uani 1 d .
H10G H 0.8381(7) 0.4058(6) 0.4156(3) 0.042 Uiso 1 d R
C109 C 0.9104(7) 0.5526(7) 0.3893(3) 0.036(2) Uani 1 d .
H10E H 0.9889(7) 0.5474(7) 0.3826(3) 0.043 Uiso 1 d R
C110 C 0.8848(6) 0.6427(6) 0.3798(2) 0.028(2) Uani 1 d .
H11C H 0.9469(6) 0.7009(6) 0.3666(2) 0.034 Uiso 1 d R
C201 C 0.8359(6) 0.8735(7) 0.4812(3) 0.034(2) Uani 1 d .
H20B H 0.8532(6) 0.8046(7) 0.4765(3) 0.041 Uiso 1 d R
C202 C 0.8651(7) 0.9489(8) 0.5283(3) 0.043(2) Uani 1 d .
H20D H 0.9016(7) 0.9318(8) 0.5556(3) 0.051 Uiso 1 d R
C203 C 0.8417(7) 1.0485(8) 0.5361(3) 0.050(2) Uani 1 d .
H20C H 0.8628(7) 1.1017(8) 0.5686(3) 0.059 Uiso 1 d R
C204 C 0.7880(7) 1.0709(7) 0.4967(3) 0.043(2) Uani 1 d .
H20A H 0.7693(7) 1.1390(7) 0.5014(3) 0.051 Uiso 1 d R
C205 C 0.7609(6) 0.9920(6) 0.4493(2) 0.029(2) Uani 1 d .
C206 C 0.7019(6) 1.0041(6) 0.4045(3) 0.030(2) Uani 1 d .
C207 C 0.6856(7) 1.1037(7) 0.4017(3) 0.042(2) Uani 1 d .
H20H H 0.7113(7) 1.1694(7) 0.4301(3) 0.051 Uiso 1 d R
C208 C 0.6328(7) 1.1078(7) 0.3580(4) 0.049(2) Uani 1 d .
H20F H 0.6210(7) 1.1766(7) 0.3551(4) 0.059 Uiso 1 d R
C209 C 0.5954(7) 1.0107(7) 0.3173(3) 0.045(2) Uani 1 d .
H20E H 0.5573(7) 1.0125(7) 0.2863(3) 0.054 Uiso 1 d R
C210 C 0.6131(6) 0.9132(6) 0.3216(3) 0.033(2) Uani 1 d .
H21A H 0.5867(6) 0.8466(6) 0.2935(3) 0.040 Uiso 1 d R
C111 C 0.6077(7) 0.4140(6) 0.0458(3) 0.038(2) Uani 1 d .
C112 C 0.5483(8) 0.3436(7) -0.0016(3) 0.047(2) Uani 1 d .
H11E H 0.4604(8) 0.2980(7) -0.0051(3) 0.056 Uiso 1 d R
C113 C 0.6133(9) 0.3381(7) -0.0436(3) 0.051(2) Uani 1 d .
H11F H 0.5698(9) 0.2892(7) -0.0755(3) 0.061 Uiso 1 d R
C114 C 0.7396(8) 0.4022(7) -0.0401(3) 0.045(2) Uani 1 d .
H11D H 0.7841(8) 0.3979(7) -0.0693(3) 0.054 Uiso 1 d R
C115 C 0.8011(8) 0.4724(7) 0.0056(3) 0.050(2) Uani 1 d .
H11B H 0.8888(8) 0.5184(7) 0.0086(3) 0.060 Uiso 1 d R
C116 C 0.7335(8) 0.4763(7) 0.0486(3) 0.040(2) Uani 1 d .
H11A H 0.7776(8) 0.5242(7) 0.0805(3) 0.048 Uiso 1 d R
C121 C 0.3740(7) 0.3184(6) 0.0879(3) 0.037(2) Uani 1 d .
C122 C 0.2983(7) 0.3461(7) 0.0586(3) 0.047(2) Uani 1 d .
H12C H 0.3341(7) 0.4120(7) 0.0441(3) 0.056 Uiso 1 d R
C123 C 0.1711(8) 0.2807(8) 0.0496(3) 0.057(2) Uani 1 d .
H12E H 0.1201(8) 0.2998(8) 0.0281(3) 0.068 Uiso 1 d R
C124 C 0.1179(7) 0.1879(8) 0.0714(3) 0.054(2) Uani 1 d .
H12F H 0.0296(7) 0.1435(8) 0.0659(3) 0.064 Uiso 1 d R
C125 C 0.1921(7) 0.1593(7) 0.1011(3) 0.048(2) Uani 1 d .
H12D H 0.1549(7) 0.0960(7) 0.1170(3) 0.057 Uiso 1 d R
C126 C 0.3194(7) 0.2207(6) 0.1082(3) 0.036(2) Uani 1 d .
H12B H 0.3709(7) 0.1968(6) 0.1271(3) 0.043 Uiso 1 d R
C131 C 0.5342(6) 0.5517(6) 0.1315(3) 0.028(2) Uani 1 d .
C132 C 0.6307(7) 0.6544(7) 0.1298(3) 0.045(2) Uani 1 d .
H13C H 0.6989(7) 0.6519(7) 0.1110(3) 0.054 Uiso 1 d R
C133 C 0.6316(7) 0.7620(7) 0.1550(3) 0.051(2) Uani 1 d .
H13F H 0.6999(7) 0.8319(7) 0.1529(3) 0.061 Uiso 1 d R
C134 C 0.5361(7) 0.7696(7) 0.1825(3) 0.043(2) Uani 1 d .
H13D H 0.5366(7) 0.8436(7) 0.1996(3) 0.052 Uiso 1 d R
C135 C 0.4403(7) 0.6681(7) 0.1850(3) 0.043(2) Uani 1 d .
H13B H 0.3725(7) 0.6712(7) 0.2040(3) 0.052 Uiso 1 d R
C136 C 0.4398(7) 0.5616(6) 0.1605(3) 0.039(2) Uani 1 d .
H13E H 0.3722(7) 0.4920(6) 0.1635(3) 0.047 Uiso 1 d R
C211 C 0.5013(6) 0.0665(5) 0.1586(3) 0.029(2) Uani 1 d .
C212 C 0.4218(7) -0.0183(7) 0.1189(3) 0.045(2) Uani 1 d .
H21B H 0.4439(7) -0.0194(7) 0.0852(3) 0.054 Uiso 1 d R
C213 C 0.3127(7) -0.1004(7) 0.1268(3) 0.045(2) Uani 1 d .
H21E H 0.2593(7) -0.1588(7) 0.0988(3) 0.054 Uiso 1 d R
C214 C 0.2787(7) -0.0996(7) 0.1756(3) 0.048(2) Uani 1 d .
H21F H 0.2017(7) -0.1571(7) 0.1811(3) 0.058 Uiso 1 d R
C215 C 0.3556(7) -0.0165(7) 0.2155(3) 0.046(2) Uani 1 d .
H21C H 0.3333(7) -0.0159(7) 0.2493(3) 0.055 Uiso 1 d R
C216 C 0.4667(7) 0.0674(7) 0.2067(3) 0.040(2) Uani 1 d .
H21D H 0.5199(7) 0.1266(7) 0.2345(3) 0.048 Uiso 1 d R
C221 C 0.6895(6) 0.1198(6) 0.0890(3) 0.035(2) Uani 1 d .
C222 C 0.6914(7) 0.0074(6) 0.0737(3) 0.042(2) Uani 1 d .
H22E H 0.6567(7) -0.0479(6) 0.0938(3) 0.050 Uiso 1 d R
C223 C 0.7431(7) -0.0243(7) 0.0300(3) 0.046(2) Uani 1 d .
H22C H 0.7455(7) -0.1001(7) 0.0207(3) 0.056 Uiso 1 d R
C224 C 0.7908(7) 0.0536(7) 0.0005(3) 0.048(2) Uani 1 d .
H22D H 0.8265(7) 0.0316(7) -0.0295(3) 0.058 Uiso 1 d R
C225 C 0.7878(7) 0.1641(7) 0.0135(3) 0.044(2) Uani 1 d .
H22A H 0.8209(7) 0.2178(7) -0.0074(3) 0.052 Uiso 1 d R
C226 C 0.7360(7) 0.1952(6) 0.0573(3) 0.034(2) Uani 1 d .
H22B H 0.7325(7) 0.2706(6) 0.0659(3) 0.041 Uiso 1 d R
C231 C 0.7561(6) 0.1820(6) 0.1977(3) 0.026(2) Uani 1 d .
C232 C 0.7748(7) 0.2619(6) 0.2439(3) 0.039(2) Uani 1 d .
H23E H 0.7340(7) 0.3152(6) 0.2480(3) 0.047 Uiso 1 d R
C233 C 0.8515(7) 0.2656(7) 0.2842(3) 0.041(2) Uani 1 d .
H23D H 0.8663(7) 0.3224(7) 0.3155(3) 0.049 Uiso 1 d R
C234 C 0.9049(7) 0.1864(7) 0.2780(3) 0.040(2) Uani 1 d .
H23C H 0.9522(7) 0.1829(7) 0.3061(3) 0.048 Uiso 1 d R
C235 C 0.8917(7) 0.1099(7) 0.2311(3) 0.055(2) Uani 1 d .
H23B H 0.9364(7) 0.0598(7) 0.2264(3) 0.065 Uiso 1 d R
C236 C 0.8158(7) 0.1065(6) 0.1919(3) 0.045(2) Uani 1 d .
H23A H 0.8039(7) 0.0513(6) 0.1604(3) 0.054 Uiso 1 d R
B1 B 0.9601(9) 0.8140(12) 0.1087(4) 0.065(3) Uani 1 d .
F11 F 1.0172(6) 0.9181(6) 0.1449(2) 0.103(2) Uani 1 d .
F12 F 1.0381(5) 0.8067(8) 0.0733(2) 0.137(3) Uani 1 d .
F13 F 0.8549(5) 0.8107(6) 0.0864(2) 0.105(2) Uani 1 d .
F14 F 0.9325(5) 0.7244(4) 0.1331(2) 0.0624(13) Uani 1 d .
B2 B 0.9246(10) 0.7005(10) 0.5705(5) 0.054(3) Uani 1 d .
F21 F 0.9329(5) 0.6002(5) 0.5799(2) 0.080(2) Uani 1 d .
F22 F 0.8388(8) 0.7255(9) 0.5996(5) 0.073(4) Uani 0.75 d P
F23 F 1.0327(8) 0.7905(8) 0.5837(5) 0.099(4) Uani 0.75 d P
F24 F 0.8959(9) 0.6695(6) 0.5214(3) 0.069(2) Uani 0.75 d P
F222 F 0.9230(107) 0.7681(52) 0.6050(19) 0.306(55) Uani 0.25 d P
F223 F 1.0159(53) 0.7465(72) 0.5386(24) 0.463(76) Uani 0.25 d P
F224 F 0.8088(22) 0.6830(15) 0.5340(8) 0.058(5) Uani 0.25 d P
B3 B 0.7332(8) 1.1843(7) 0.6572(4) 0.037(2) Uani 1 d .
F31 F 0.8396(6) 1.2566(5) 0.6445(3) 0.127(3) Uani 1 d .
F32 F 0.6842(4) 1.2462(4) 0.6918(2) 0.0626(13) Uani 1 d .
F33 F 0.6507(4) 1.1206(4) 0.6149(2) 0.0622(13) Uani 1 d .
F34 F 0.7572(7) 1.1064(6) 0.6772(2) 0.112(2) Uani 1 d .
C300 C 0.6443(7) 0.8434(7) 0.6099(3) 0.052(2) Uani 1 d .
H10A H 0.6478(7) 0.9205(7) 0.6230(3) 0.063 Uiso 1 d R
H10B H 0.7273(7) 0.8491(7) 0.6042(3) 0.063 Uiso 1 d R
Cl1 Cl 0.5505(2) 0.7843(2) 0.55276(7) 0.0426(5) Uani 1 d .
Cl2 Cl 0.5897(2) 0.7614(2) 0.65538(8) 0.0537(6) Uani 1 d .

loop_
_atom_type_symbol
_atom_type_description
_atom_type_scat_dispersion_real
_atom_type_scat_dispersion_imag
_atom_type_scat_source
C C 0.0033 0.0016 'International Tables Vol C Tables 4.2.6.8 and 6.1.1.4'
H H 0.0000 0.0000 'International Tables Vol C Tables 4.2.6.8 and 6.1.1.4'
B B 0.0013 0.0007 'International Tables Vol C Tables 4.2.6.8 and 6.1.1.4'
N N 0.0061 0.0033 'International Tables Vol C Tables 4.2.6.8 and 6.1.1.4'
F F 0.0171 0.0103 'International Tables Vol C Tables 4.2.6.8 and 6.1.1.4'
Cu Cu 0.3201 1.2651 'International Tables Vol C Tables 4.2.6.8 and 6.1.1.4'
Ru Ru -1.2594 0.8363 'International Tables Vol C Tables 4.2.6.8 and 6.1.1.4'
P P 0.1023 0.0942 'International Tables Vol C Tables 4.2.6.8 and 6.1.1.4'
Cl Cl 0.1484 0.1585 'International Tables Vol C Tables 4.2.6.8 and 6.1.1.4'
O O 0.0106 0.0060 'International Tables Vol C Tables 4.2.6.8 and 6.1.1.4'

loop_
_geom_angle_atom_site_label_1
_geom_angle_atom_site_label_2
_geom_angle_atom_site_label_3
_geom_angle
N3 Cu N4 78.1(2)
N3 Cu P1 102.9(2)
N4 Cu P1 116.2(2)
N3 Cu P2 121.0(2)
N4 Cu P2 104.8(2)
P1 Cu P2 124.87(9)
N8 Ru N5 98.2(2)
N8 Ru N2 86.6(2)
N5 Ru N2 174.3(2)
N8 Ru N7 78.3(2)
N5 Ru N7 84.3(2)
N2 Ru N7 99.9(2)
N8 Ru N6 174.1(2)
N5 Ru N6 78.9(2)
N2 Ru N6 96.7(2)
N7 Ru N6 96.3(2)
N8 Ru N1 103.3(2)
N5 Ru N1 98.3(2)
N2 Ru N1 77.4(2)
N7 Ru N1 176.7(2)
N6 Ru N1 82.2(2)
C5 N1 C4 116.4(5)
C5 N1 Ru 113.1(4)
C4 N1 Ru 127.7(4)
C15 N2 C11 119.1(5)
C15 N2 Ru 124.5(4)
C11 N2 Ru 116.0(4)
C6 N3 C7 117.2(5)
C6 N3 Cu 115.2(4)
C7 N3 Cu 123.7(4)
C20 N4 C16 119.0(6)
C20 N4 Cu 125.6(5)
C16 N4 Cu 113.0(4)
C101 N5 C105 119.3(5)
C101 N5 Ru 125.0(4)
C105 N5 Ru 115.6(4)
C110 N6 C106 118.6(6)
C110 N6 Ru 126.3(4)
C106 N6 Ru 115.1(4)
C201 N7 C205 117.5(6)
C201 N7 Ru 125.1(5)
C205 N7 Ru 117.0(4)
C210 N8 C206 119.0(6)
C210 N8 Ru 124.8(5)
C206 N8 Ru 115.8(4)
C111 P1 C121 106.6(3)
C111 P1 C131 108.7(3)
C121 P1 C131 101.7(3)
C111 P1 Cu 107.9(2)
C121 P1 Cu 119.5(3)
C131 P1 Cu 111.9(2)
C221 P2 C231 106.5(3)
C221 P2 C211 105.5(3)
C231 P2 C211 101.8(3)
C221 P2 Cu 113.3(2)
C231 P2 Cu 109.9(2)
C211 P2 Cu 118.7(2)
C3 C2 C9 120.3(6)
C3 C2 C1 119.5(6)
C9 C2 C1 120.2(6)
C2 C3 C4 120.0(6)
N1 C4 C3 120.9(6)
N1 C4 C7 119.6(6)
C3 C4 C7 119.5(6)
N1 C5 C6 121.5(6)
N1 C5 C11 111.4(5)
C6 C5 C11 127.1(6)
N3 C6 C5 122.1(6)
N3 C6 C16 111.9(6)
C5 C6 C16 125.8(6)
N3 C7 C8 118.9(6)
N3 C7 C4 122.1(6)
C8 C7 C4 119.0(6)
C9 C8 C7 121.2(6)
C8 C9 C2 119.6(6)
C8 C9 C10 120.1(6)
C2 C9 C10 120.4(6)
N2 C11 C12 122.2(6)
N2 C11 C5 114.6(5)
C12 C11 C5 122.9(6)
C13 C12 C11 118.3(6)
C12 C13 C14 119.5(6)
C15 C14 C13 120.4(6)
N2 C15 C14 120.3(6)
N4 C16 C17 121.6(6)
N4 C16 C6 115.0(6)
C17 C16 C6 122.8(6)
C16 C17 C18 118.3(7)
C19 C18 C17 120.0(7)
C20 C19 C18 118.3(7)
N4 C20 C19 122.5(7)
N5 C101 C102 121.8(7)
C103 C102 C101 119.0(7)
C102 C103 C104 119.6(7)
C103 C104 C105 119.8(7)
N5 C105 C104 120.4(6)
N5 C105 C106 115.0(6)
C104 C105 C106 124.5(6)
N6 C106 C107 120.0(6)
N6 C106 C105 114.6(6)
C107 C106 C105 125.4(6)
C108 C107 C106 120.9(6)
C107 C108 C109 119.2(7)
C110 C109 C108 119.1(7)
N6 C110 C109 122.3(6)
N7 C201 C202 122.3(7)
C203 C202 C201 120.1(8)
C204 C203 C202 119.2(7)
C203 C204 C205 118.7(8)
N7 C205 C204 122.1(7)
N7 C205 C206 113.5(6)
C204 C205 C206 124.3(7)
C207 C206 N8 121.6(7)
C207 C206 C205 123.4(7)
N8 C206 C205 115.0(6)
C208 C207 C206 119.1(8)
C207 C208 C209 119.3(7)
C210 C209 C208 120.0(7)
N8 C210 C209 121.0(7)
C116 C111 C112 116.5(7)
C116 C111 P1 117.6(6)
C112 C111 P1 125.0(6)
C113 C112 C111 121.8(8)
C114 C113 C112 120.8(8)
C115 C114 C113 119.1(8)
C114 C115 C116 119.5(8)
C111 C116 C115 122.3(8)
C122 C121 C126 118.3(7)
C122 C121 P1 122.0(6)
C126 C121 P1 119.5(5)
C121 C122 C123 121.2(8)
C124 C123 C122 119.9(8)
C125 C124 C123 119.7(7)
C126 C125 C124 120.6(8)
C125 C126 C121 120.1(7)
C132 C131 C136 116.3(7)
C132 C131 P1 122.4(6)
C136 C131 P1 120.9(5)
C131 C132 C133 121.5(7)
C134 C133 C132 121.2(7)
C135 C134 C133 118.0(7)
C134 C135 C136 120.9(7)
C135 C136 C131 122.1(7)
C216 C211 C212 118.3(7)
C216 C211 P2 119.5(5)
C212 C211 P2 122.2(6)
C213 C212 C211 121.4(8)
C212 C213 C214 120.1(8)
C215 C214 C213 119.8(8)
C214 C215 C216 119.3(8)
C211 C216 C215 121.1(7)
C226 C221 C222 117.2(7)
C226 C221 P2 116.5(5)
C222 C221 P2 125.9(6)
C223 C222 C221 121.1(7)
C224 C223 C222 119.8(7)
C223 C224 C225 120.8(7)
C224 C225 C226 119.1(7)
C225 C226 C221 121.8(7)
C236 C231 C232 119.1(6)
C236 C231 P2 123.6(5)
C232 C231 P2 117.2(5)
C233 C232 C231 121.3(7)
C234 C233 C232 118.1(7)
C233 C234 C235 120.8(7)
C236 C235 C234 120.3(7)
C235 C236 C231 120.1(7)
F13 B1 F12 108.6(8)
F13 B1 F14 110.1(8)
F12 B1 F14 111.4(11)
F13 B1 F11 110.0(11)
F12 B1 F11 109.2(9)
F14 B1 F11 107.5(8)
F222 B2 F24 140.7(29)
F222 B2 F23 66.9(57)
F24 B2 F23 111.7(10)
F222 B2 F223 113.6(57)
F24 B2 F223 60.3(22)
F23 B2 F223 52.7(26)
F222 B2 F22 41.4(60)
F24 B2 F22 117.0(10)
F23 B2 F22 107.7(12)
F223 B2 F22 142.1(46)
F222 B2 F21 116.0(25)
F24 B2 F21 101.5(10)
F23 B2 F21 110.8(10)
F223 B2 F21 109.3(45)
F22 B2 F21 108.1(8)
F222 B2 F224 103.3(47)
F24 B2 F224 45.1(9)
F23 B2 F224 129.6(12)
F223 B2 F224 95.8(24)
F22 B2 F224 71.9(11)
F21 B2 F224 117.1(10)
F222 F22 B2 55.4(34)
F222 F22 F224 103.7(40)
B2 F22 F224 59.6(10)
F223 F23 B2 67.6(19)
F223 F23 F222 111.9(44)
B2 F23 F222 50.1(24)
F224 F24 B2 80.1(12)
F224 F24 F223 124.7(50)
B2 F24 F223 63.5(25)
F22 F222 B2 83.2(54)
F22 F222 F23 144.5(54)
B2 F222 F23 63.0(44)
F23 F223 B2 59.8(29)
F23 F223 F24 114.5(49)
B2 F223 F24 56.2(17)
F24 F224 B2 54.8(11)
F24 F224 F22 103.3(14)
B2 F224 F22 48.5(8)
F31 B3 F34 108.8(8)
F31 B3 F32 109.9(7)
F34 B3 F32 109.7(7)
F31 B3 F33 110.5(8)
F34 B3 F33 105.9(7)
F32 B3 F33 111.9(7)
Cl1 C300 Cl2 113.3(4)

loop_
_geom_bond_atom_site_label_1
_geom_bond_atom_site_label_2
_geom_bond_distance
Cu N3 2.078(6)
Cu N4 2.120(6)
Cu P1 2.251(2)
Cu P2 2.262(2)
Ru N8 2.050(5)
Ru N5 2.051(5)
Ru N2 2.055(5)
Ru N7 2.057(5)
Ru N6 2.062(5)
Ru N1 2.098(5)
N1 C5 1.367(8)
N1 C4 1.387(8)
N2 C15 1.357(8)
N2 C11 1.358(8)
N3 C6 1.336(8)
N3 C7 1.366(8)
N4 C20 1.351(9)
N4 C16 1.354(9)
N5 C101 1.349(8)
N5 C105 1.355(8)
N6 C110 1.360(8)
N6 C106 1.364(8)
N7 C201 1.354(9)
N7 C205 1.364(9)
N8 C210 1.335(9)
N8 C206 1.377(9)
P1 C111 1.804(8)
P1 C121 1.812(8)
P1 C131 1.835(7)
P2 C221 1.815(7)
P2 C231 1.828(7)
P2 C211 1.833(7)
C1 C2 1.497(9)
C2 C3 1.368(9)
C2 C9 1.441(10)
C3 C4 1.407(9)
C4 C7 1.430(9)
C5 C6 1.411(9)
C5 C11 1.484(9)
C6 C16 1.505(10)
C7 C8 1.399(9)
C8 C9 1.363(9)
C9 C10 1.501(10)
C11 C12 1.388(9)
C12 C13 1.368(9)
C13 C14 1.391(10)
C14 C15 1.373(9)
C16 C17 1.383(9)
C17 C18 1.397(10)
C18 C19 1.386(10)
C19 C20 1.371(10)
C101 C102 1.380(9)
C102 C103 1.368(10)
C103 C104 1.377(10)
C104 C105 1.384(9)
C105 C106 1.471(10)
C106 C107 1.387(9)
C107 C108 1.361(10)
C108 C109 1.378(10)
C109 C110 1.371(10)
C201 C202 1.380(10)
C202 C203 1.376(11)
C203 C204 1.376(11)
C204 C205 1.408(10)
C205 C206 1.462(10)
C206 C207 1.378(10)
C207 C208 1.357(11)
C208 C209 1.397(11)
C209 C210 1.370(10)
C111 C116 1.372(10)
C111 C112 1.404(11)
C112 C113 1.388(11)
C113 C114 1.379(11)
C114 C115 1.375(11)
C115 C116 1.424(11)
C121 C122 1.376(10)
C121 C126 1.410(10)
C122 C123 1.387(11)
C123 C124 1.382(12)
C124 C125 1.378(11)
C125 C126 1.380(10)
C131 C132 1.378(10)
C131 C136 1.394(10)
C132 C133 1.397(11)
C133 C134 1.375(11)
C134 C135 1.370(10)
C135 C136 1.382(10)
C211 C216 1.379(10)
C211 C212 1.385(10)
C212 C213 1.364(11)
C213 C214 1.394(11)
C214 C215 1.371(11)
C215 C216 1.400(10)
C221 C226 1.397(10)
C221 C222 1.419(10)
C222 C223 1.396(10)
C223 C224 1.375(11)
C224 C225 1.396(11)
C225 C226 1.398(10)
C231 C236 1.377(10)
C231 C232 1.400(10)
C232 C233 1.392(10)
C233 C234 1.362(10)
C234 C235 1.403(11)
C235 C236 1.364(11)
B1 F13 1.347(11)
B1 F12 1.351(12)
B1 F14 1.384(13)
B1 F11 1.392(13)
B2 F222 1.14(5)
B2 F24 1.315(13)
B2 F23 1.325(14)
B2 F223 1.42(5)
B2 F22 1.38(2)
B2 F21 1.400(12)
B2 F224 1.58(2)
F22 F222 0.92(12)
F22 F224 1.75(2)
F23 F223 1.22(7)
F23 F222 1.37(11)
F24 F224 1.14(2)
F24 F223 1.38(4)
B3 F31 1.339(10)
B3 F34 1.349(10)
B3 F32 1.373(10)
B3 F33 1.378(10)
C300 Cl1 1.742(8)
C300 Cl2 1.768(8)
